data_7101853
loop_
_publ_author_name
'Sakamoto, Masami'
'Unosawa, Atsushi'
'Kobaru, Shuichiro'
'Hasegawa, Yasuhiro'
'Mino, Takashi'
'Kasashima, Yoshio'
'Fujita, Tsutomu'

_publ_section_title
;
 Diastereoselective photocycloaddition using memory effect of molecular
 chirality controlled by crystallization.
;
_journal_issue 16
_journal_name_full 'Chemical communications (Cambridge, England)'
_journal_page_first 1632
_journal_page_last 1634
_journal_paper_doi 10.1039/b617888j
_journal_year 2007
_chemical_formula_sum 'C18 H19 N O4'
_chemical_formula_weight 313.34
_chemical_name_common (S,aR)-1a
_chemical_name_systematic
;

(S,aR)-1a

;
_space_group_IT_number 4
_symmetry_cell_setting monoclinic
_symmetry_space_group_name_Hall 'P 2yb'
_symmetry_space_group_name_H-M 'P 1 21 1'
_atom_sites_solution_hydrogens geom
_atom_sites_solution_primary direct
_atom_sites_solution_secondary difmap
_audit_creation_method SHELXL-97
_cell_angle_alpha 90.00
_cell_angle_beta 116.392(2)
_cell_angle_gamma 90.00
_cell_formula_units_Z 2
_cell_length_a 11.0267(17)
_cell_length_b 6.9804(11)
_cell_length_c 11.2114(17)
_cell_measurement_reflns_used 2170
_cell_measurement_temperature 173
_cell_measurement_theta_max 27.73
_cell_measurement_theta_min 3.48
_cell_volume 773.0(2)
_computing_cell_refinement 'Bruker SMART'
_computing_data_collection 'Bruker SMART'
_computing_data_reduction 'Bruker SAINT'
_computing_molecular_graphics 'Bruker SHELXTL'
_computing_publication_material 'Bruker SHELXTL'
_computing_structure_refinement 'SHELXL-97 (Sheldrick, 1997)'
_computing_structure_solution 'SHELXS-97 (Sheldrick, 1990)'
_diffrn_ambient_temperature 173
_diffrn_detector_area_resol_mean 8.333
_diffrn_measured_fraction_theta_full 0.910
_diffrn_measured_fraction_theta_max 0.910
_diffrn_measurement_device_type 'CCD area detector'
_diffrn_measurement_method 'phi and omega scans'
_diffrn_radiation_monochromator graphite
_diffrn_radiation_source 'fine-focus sealed tube'
_diffrn_radiation_type MoK\a
_diffrn_radiation_wavelength 0.71073
_diffrn_reflns_av_R_equivalents 0.0142
_diffrn_reflns_av_sigmaI/netI 0.0242
_diffrn_reflns_limit_h_max 14
_diffrn_reflns_limit_h_min -12
_diffrn_reflns_limit_k_max 8
_diffrn_reflns_limit_k_min -9
_diffrn_reflns_limit_l_max 13
_diffrn_reflns_limit_l_min -14
_diffrn_reflns_number 4315
_diffrn_reflns_theta_full 28.25
_diffrn_reflns_theta_max 28.25
_diffrn_reflns_theta_min 2.03
_exptl_absorpt_coefficient_mu 0.095
_exptl_absorpt_correction_T_max 0.9812
_exptl_absorpt_correction_T_min 0.9539
_exptl_absorpt_correction_type empirical
_exptl_absorpt_process_details
;
SADABS Sheldrick 1996
;
_exptl_crystal_colour colourless
_exptl_crystal_density_diffrn 1.346
_exptl_crystal_density_meas 0
_exptl_crystal_density_method 'not measured'
_exptl_crystal_description cubic
_exptl_crystal_F_000 332
_exptl_crystal_size_max 0.50
_exptl_crystal_size_mid 0.20
_exptl_crystal_size_min 0.20
_refine_diff_density_max 0.194
_refine_diff_density_min -0.177
_refine_diff_density_rms 0.035
_refine_ls_abs_structure_details 'Flack H D (1983), Acta Cryst. A39, 876-881'
_refine_ls_abs_structure_Flack -0.1(11)
_refine_ls_extinction_method none
_refine_ls_goodness_of_fit_ref 1.057
_refine_ls_hydrogen_treatment mixed
_refine_ls_matrix_type full
_refine_ls_number_parameters 210
_refine_ls_number_reflns 2791
_refine_ls_number_restraints 1
_refine_ls_restrained_S_all 1.057
_refine_ls_R_factor_all 0.0391
_refine_ls_R_factor_gt 0.0352
_refine_ls_shift/su_max 0.003
_refine_ls_shift/su_mean 0.000
_refine_ls_structure_factor_coef Fsqd
_refine_ls_weighting_details 'calc w=1/[\s^2^(Fo^2^)+(0.0467P)^2^+0.1385P] where P=(Fo^2^+2Fc^2^)/3'
_refine_ls_weighting_scheme calc
_refine_ls_wR_factor_gt 0.0884
_refine_ls_wR_factor_ref 0.0914
_reflns_number_gt 2571
_reflns_number_total 2791
_reflns_threshold_expression >2sigma(I)
_cod_data_source_file b617888j.txt
_cod_data_source_block saka43_p21
_cod_depositor_comments
;
The following automatic conversions were performed:
'_symmetry_cell_setting' value 'Monoclinic' changed to 'monoclinic'
according to '/home/saulius/struct/CIF-dictionaries/cif_core.dic'
dictionary named 'cif_core.dic' version 2.4.1 from 2010-06-29.

Automatic conversion script
Id: cif_fix_enum 1527 2010-12-29 10:47:43Z saulius 
;
_cod_original_sg_symbol_H-M P2(1)
_cod_database_code 7101853

loop_
_symmetry_equiv_pos_as_xyz
'x, y, z'
'-x, y+1/2, -z'

loop_
_atom_site_label
_atom_site_type_symbol
_atom_site_fract_x
_atom_site_fract_y
_atom_site_fract_z
_atom_site_U_iso_or_equiv
_atom_site_adp_type
_atom_site_occupancy
_atom_site_symmetry_multiplicity
_atom_site_calc_flag
_atom_site_refinement_flags
C1 C 0.21002(16) 0.6117(3) 0.61870(15) 0.0255(4) Uani 1 1 d .
C2 C 0.14393(16) 0.5866(2) 0.69640(15) 0.0226(3) Uani 1 1 d .
C3 C 0.00056(16) 0.6001(3) 0.63936(16) 0.0240(3) Uani 1 1 d .
C4 C -0.07255(18) 0.5840(3) 0.71575(17) 0.0312(4) Uani 1 1 d .
H4 H -0.0250 0.5634 0.8091 0.037 Uiso 1 1 calc R
C5 C -0.20988(18) 0.5976(3) 0.65709(19) 0.0378(5) Uani 1 1 d .
H5 H -0.2570 0.5869 0.7101 0.045 Uiso 1 1 calc R
C6 C -0.28341(18) 0.6274(3) 0.51870(19) 0.0373(4) Uani 1 1 d .
H6 H -0.3794 0.6362 0.4788 0.045 Uiso 1 1 calc R
C7 C -0.21635(18) 0.6433(3) 0.44281(17) 0.0326(4) Uani 1 1 d .
H7 H -0.2662 0.6639 0.3497 0.039 Uiso 1 1 calc R
C8 C -0.07341(17) 0.6297(3) 0.49977(15) 0.0254(3) Uani 1 1 d .
C9 C -0.00147(17) 0.6459(3) 0.42279(15) 0.0276(4) Uani 1 1 d .
H9 H -0.0504 0.6622 0.3292 0.033 Uiso 1 1 calc R
C10 C 0.13588(17) 0.6389(3) 0.47923(16) 0.0282(4) Uani 1 1 d .
H10 H 0.1821 0.6521 0.4256 0.034 Uiso 1 1 calc R
C11 C 0.42104(19) 0.6384(4) 0.6065(2) 0.0417(5) Uani 1 1 d .
H11A H 0.4028 0.5349 0.5416 0.063 Uiso 1 1 calc R
H11B H 0.5183 0.6433 0.6660 0.063 Uiso 1 1 calc R
H11C H 0.3919 0.7608 0.5594 0.063 Uiso 1 1 calc R
C12 C 0.22066(17) 0.5269(3) 0.83980(16) 0.0241(4) Uani 1 1 d .
C13 C 0.36023(16) 0.6156(3) 1.07079(15) 0.0275(4) Uani 1 1 d .
H13 H 0.4194 0.5015 1.0827 0.033 Uiso 1 1 calc R
C14 C 0.44790(19) 0.7930(3) 1.12925(18) 0.0354(4) Uani 1 1 d .
H14A H 0.4669 0.8120 1.2234 0.043 Uiso 1 1 calc R
H14B H 0.5347 0.7828 1.1236 0.043 Uiso 1 1 calc R
C15 C 0.3615(2) 0.9554(3) 1.04214(19) 0.0367(5) Uani 1 1 d .
H15A H 0.4182 1.0671 1.0452 0.044 Uiso 1 1 calc R
H15B H 0.2926 0.9964 1.0708 0.044 Uiso 1 1 calc R
C16 C 0.2949(2) 0.8682(3) 0.90282(18) 0.0317(4) Uani 1 1 d .
H16A H 0.2036 0.9226 0.8496 0.038 Uiso 1 1 calc R
H16B H 0.3508 0.8894 0.8551 0.038 Uiso 1 1 calc R
C17 C 0.26828(19) 0.5787(3) 1.13662(17) 0.0351(4) Uani 1 1 d .
C18 C 0.0454(2) 0.5928(4) 1.1165(2) 0.0533(6) Uani 1 1 d .
H18A H 0.0548 0.4608 1.1492 0.080 Uiso 1 1 calc R
H18B H -0.0471 0.6132 1.0471 0.080 Uiso 1 1 calc R
H18C H 0.0642 0.6819 1.1903 0.080 Uiso 1 1 calc R
N1 N 0.28723(14) 0.6632(2) 0.92940(13) 0.0251(3) Uani 1 1 d .
O1 O 0.34835(12) 0.6035(2) 0.68268(11) 0.0346(3) Uani 1 1 d .
O2 O 0.21985(13) 0.3589(2) 0.87355(12) 0.0335(3) Uani 1 1 d .
O3 O 0.30940(19) 0.5191(4) 1.24701(17) 0.0847(8) Uani 1 1 d .
O4 O 0.14032(12) 0.6261(2) 1.06189(12) 0.0383(3) Uani 1 1 d .

loop_
_atom_site_aniso_label
_atom_site_aniso_U_11
_atom_site_aniso_U_22
_atom_site_aniso_U_33
_atom_site_aniso_U_23
_atom_site_aniso_U_13
_atom_site_aniso_U_12
C1 0.0220(8) 0.0263(9) 0.0249(7) 0.0035(7) 0.0075(6) 0.0032(7)
C2 0.0215(8) 0.0212(8) 0.0212(7) 0.0004(7) 0.0059(6) 0.0003(7)
C3 0.0230(8) 0.0213(8) 0.0248(7) -0.0017(7) 0.0079(6) 0.0008(7)
C4 0.0286(9) 0.0354(11) 0.0290(8) -0.0017(8) 0.0123(7) 0.0011(8)
C5 0.0293(9) 0.0453(12) 0.0433(10) -0.0005(10) 0.0202(8) 0.0017(9)
C6 0.0215(8) 0.0397(12) 0.0435(10) 0.0006(10) 0.0078(8) 0.0031(9)
C7 0.0258(8) 0.0299(10) 0.0310(8) 0.0006(9) 0.0026(7) 0.0012(8)
C8 0.0254(8) 0.0193(8) 0.0252(7) -0.0016(7) 0.0056(6) 0.0002(7)
C9 0.0319(9) 0.0247(9) 0.0195(7) 0.0016(7) 0.0053(7) 0.0012(8)
C10 0.0328(9) 0.0288(9) 0.0241(7) 0.0025(8) 0.0135(7) 0.0017(8)
C11 0.0300(9) 0.0561(14) 0.0439(10) 0.0153(11) 0.0208(8) 0.0070(10)
C12 0.0189(8) 0.0280(9) 0.0243(8) 0.0004(7) 0.0086(7) 0.0008(7)
C13 0.0239(8) 0.0318(10) 0.0212(7) 0.0016(8) 0.0051(6) 0.0003(8)
C14 0.0319(10) 0.0400(11) 0.0261(9) -0.0038(8) 0.0055(8) -0.0076(9)
C15 0.0415(11) 0.0297(11) 0.0333(10) -0.0034(8) 0.0116(9) -0.0071(9)
C16 0.0355(10) 0.0271(9) 0.0281(8) 0.0027(8) 0.0102(8) -0.0041(8)
C17 0.0358(10) 0.0385(12) 0.0277(8) 0.0077(8) 0.0112(8) -0.0018(9)
C18 0.0446(12) 0.0797(19) 0.0451(11) -0.0018(13) 0.0285(10) -0.0047(13)
N1 0.0253(7) 0.0260(8) 0.0192(6) 0.0016(6) 0.0055(6) -0.0001(6)
O1 0.0229(6) 0.0508(9) 0.0300(6) 0.0084(7) 0.0115(5) 0.0035(6)
O2 0.0390(8) 0.0267(7) 0.0270(6) 0.0027(6) 0.0078(6) -0.0025(6)
O3 0.0533(11) 0.152(2) 0.0466(9) 0.0524(12) 0.0208(8) 0.0084(12)
O4 0.0307(7) 0.0575(10) 0.0287(6) 0.0002(7) 0.0151(5) 0.0013(7)

loop_
_atom_type_symbol
_atom_type_description
_atom_type_scat_dispersion_real
_atom_type_scat_dispersion_imag
_atom_type_scat_source
C C 0.0033 0.0016 'International Tables Vol C Tables 4.2.6.8 and 6.1.1.4'
H H 0.0000 0.0000 'International Tables Vol C Tables 4.2.6.8 and 6.1.1.4'
N N 0.0061 0.0033 'International Tables Vol C Tables 4.2.6.8 and 6.1.1.4'
O O 0.0106 0.0060 'International Tables Vol C Tables 4.2.6.8 and 6.1.1.4'

loop_
_geom_angle_atom_site_label_1
_geom_angle_atom_site_label_2
_geom_angle_atom_site_label_3
_geom_angle
O1 C1 C2 116.40(13)
O1 C1 C10 123.05(14)
C2 C1 C10 120.53(14)
C1 C2 C3 120.28(14)
C1 C2 C12 120.55(14)
C3 C2 C12 118.94(13)
C4 C3 C2 122.72(15)
C4 C3 C8 118.32(14)
C2 C3 C8 118.96(13)
C5 C4 C3 120.82(16)
C5 C4 H4 119.6
C3 C4 H4 119.6
C4 C5 C6 120.95(16)
C4 C5 H5 119.5
C6 C5 H5 119.5
C7 C6 C5 119.65(16)
C7 C6 H6 120.2
C5 C6 H6 120.2
C6 C7 C8 121.27(16)
C6 C7 H7 119.4
C8 C7 H7 119.4
C9 C8 C7 122.26(15)
C9 C8 C3 118.74(14)
C7 C8 C3 119.00(14)
C10 C9 C8 121.68(15)
C10 C9 H9 119.2
C8 C9 H9 119.2
C9 C10 C1 119.69(14)
C9 C10 H10 120.2
C1 C10 H10 120.2
O1 C11 H11A 109.5
O1 C11 H11B 109.5
H11A C11 H11B 109.5
O1 C11 H11C 109.5
H11A C11 H11C 109.5
H11B C11 H11C 109.5
O2 C12 N1 121.39(15)
O2 C12 C2 120.89(16)
N1 C12 C2 117.71(15)
N1 C13 C17 113.64(13)
N1 C13 C14 102.68(15)
C17 C13 C14 111.16(15)
N1 C13 H13 109.7
C17 C13 H13 109.7
C14 C13 H13 109.7
C15 C14 C13 103.42(14)
C15 C14 H14A 111.1
C13 C14 H14A 111.1
C15 C14 H14B 111.1
C13 C14 H14B 111.1
H14A C14 H14B 109.0
C14 C15 C16 103.78(16)
C14 C15 H15A 111.0
C16 C15 H15A 111.0
C14 C15 H15B 111.0
C16 C15 H15B 111.0
H15A C15 H15B 109.0
N1 C16 C15 103.04(15)
N1 C16 H16A 111.2
C15 C16 H16A 111.2
N1 C16 H16B 111.2
C15 C16 H16B 111.2
H16A C16 H16B 109.1
O3 C17 O4 123.56(18)
O3 C17 C13 122.54(18)
O4 C17 C13 113.85(14)
O4 C18 H18A 109.5
O4 C18 H18B 109.5
H18A C18 H18B 109.5
O4 C18 H18C 109.5
H18A C18 H18C 109.5
H18B C18 H18C 109.5
C12 N1 C13 120.38(15)
C12 N1 C16 126.85(14)
C13 N1 C16 112.76(14)
C1 O1 C11 118.07(13)
C17 O4 C18 117.39(15)

loop_
_geom_bond_atom_site_label_1
_geom_bond_atom_site_label_2
_geom_bond_distance
C1 O1 1.368(2)
C1 C2 1.373(2)
C1 C10 1.419(2)
C2 C3 1.421(2)
C2 C12 1.505(2)
C3 C4 1.418(2)
C3 C8 1.422(2)
C4 C5 1.360(3)
C4 H4 0.9500
C5 C6 1.411(3)
C5 H5 0.9500
C6 C7 1.357(3)
C6 H6 0.9500
C7 C8 1.416(2)
C7 H7 0.9500
C8 C9 1.413(2)
C9 C10 1.358(2)
C9 H9 0.9500
C10 H10 0.9500
C11 O1 1.429(2)
C11 H11A 0.9800
C11 H11B 0.9800
C11 H11C 0.9800
C12 O2 1.234(2)
C12 N1 1.340(2)
C13 N1 1.4617(19)
C13 C17 1.518(2)
C13 C14 1.528(3)
C13 H13 1.0000
C14 C15 1.523(3)
C14 H14A 0.9900
C14 H14B 0.9900
C15 C16 1.527(3)
C15 H15A 0.9900
C15 H15B 0.9900
C16 N1 1.472(2)
C16 H16A 0.9900
C16 H16B 0.9900
C17 O3 1.188(2)
C17 O4 1.323(2)
C18 O4 1.447(2)
C18 H18A 0.9800
C18 H18B 0.9800
C18 H18C 0.9800

loop_
_geom_torsion_atom_site_label_1
_geom_torsion_atom_site_label_2
_geom_torsion_atom_site_label_3
_geom_torsion_atom_site_label_4
_geom_torsion
O1 C1 C2 C3 177.56(16)
C10 C1 C2 C3 -4.2(3)
O1 C1 C2 C12 -8.0(3)
C10 C1 C2 C12 170.28(18)
C1 C2 C3 C4 -177.12(17)
C12 C2 C3 C4 8.4(3)
C1 C2 C3 C8 3.3(3)
C12 C2 C3 C8 -171.18(16)
C2 C3 C4 C5 -179.93(19)
C8 C3 C4 C5 -0.4(3)
C3 C4 C5 C6 0.2(3)
C4 C5 C6 C7 -0.2(3)
C5 C6 C7 C8 0.3(3)
C6 C7 C8 C9 -180.0(2)
C6 C7 C8 C3 -0.4(3)
C4 C3 C8 C9 180.00(17)
C2 C3 C8 C9 -0.4(2)
C4 C3 C8 C7 0.5(2)
C2 C3 C8 C7 -179.97(18)
C7 C8 C9 C10 177.8(2)
C3 C8 C9 C10 -1.7(3)
C8 C9 C10 C1 1.0(3)
O1 C1 C10 C9 -179.82(18)
C2 C1 C10 C9 2.0(3)
C1 C2 C12 O2 -100.4(2)
C3 C2 C12 O2 74.1(2)
C1 C2 C12 N1 81.0(2)
C3 C2 C12 N1 -104.52(18)
N1 C13 C14 C15 32.39(18)
C17 C13 C14 C15 -89.47(18)
C13 C14 C15 C16 -38.19(19)
C14 C15 C16 N1 28.52(19)
N1 C13 C17 O3 172.0(2)
C14 C13 C17 O3 -72.8(3)
N1 C13 C17 O4 -10.6(3)
C14 C13 C17 O4 104.7(2)
O2 C12 N1 C13 -0.5(2)
C2 C12 N1 C13 178.11(14)
O2 C12 N1 C16 -179.21(17)
C2 C12 N1 C16 -0.6(2)
C17 C13 N1 C12 -73.8(2)
C14 C13 N1 C12 166.04(14)
C17 C13 N1 C16 105.06(18)
C14 C13 N1 C16 -15.10(18)
C15 C16 N1 C12 170.41(15)
C15 C16 N1 C13 -8.36(19)
C2 C1 O1 C11 -176.96(18)
C10 C1 O1 C11 4.8(3)
O3 C17 O4 C18 -3.5(4)
C13 C17 O4 C18 179.12(18)

loop_
_cod_related_entry_id
_cod_related_entry_database
_cod_related_entry_code
1 ChemSpider 21198087
